data_4318723
loop_
_publ_author_name
'Warren K. Miller'
'John D. Gilbertson'
'Carmen Leiva-Paredes'
'Paul R. Bernatis'
'Timothy J. R. Weakley'
'David K. Lyon'
'David R. Tyler'

_publ_contact_author_address
;Department of Chemistry,
University of Oregon,
Eugene, OR 97403-1253
USA
;
_publ_contact_author_email tweakley@oregon.uoregon.edu
_publ_contact_author_fax 01(541)3464643
_publ_contact_author_name 'Dr Timothy J. R. Weakley'
_publ_contact_author_phone 01(541)3464620
_publ_section_title
;
 Precursors to Water-Soluble Dinitrogen Carriers. Synthesis of
 Water-Soluble Complexes of Iron(II) Containing Water-Soluble Chelating
 Phosphine Ligands of the Type 1,2-Bis(bis(hydroxyalkyl)phosphino)ethane
;
_journal_name_full 'Inorganic Chemistry'
_journal_page_first 5453
_journal_page_last 5465
_journal_paper_doi 10.1021/ic025774q
_journal_volume 41
_journal_year 2002
_chemical_formula_moiety 'C36 H80 Br2 Fe O8 P4 '
_chemical_formula_structural 'Fe (C18 H40 O4 P2)2 Br2'
_chemical_formula_sum 'C36 H80 Br2 Fe O8 P4'
_chemical_formula_weight 980.57
_space_group_IT_number 15
_symmetry_cell_setting monoclinic
_symmetry_Int_Tables_number 15
_symmetry_space_group_name_Hall '-C 2yc'
_symmetry_space_group_name_H-M 'C 1 2/c 1'
_cell_angle_alpha 90
_cell_angle_beta 111.76(2)
_cell_angle_gamma 90
_cell_formula_units_Z 4
_cell_length_a 19.750(2)
_cell_length_b 12.780(3)
_cell_length_c 20.078(5)
_cell_measurement_reflns_used 25
_cell_measurement_temperature 295
_cell_measurement_theta_max 15.0
_cell_measurement_theta_min 14.0
_cell_volume 4706.7(18)
_diffrn_ambient_temperature 295
_diffrn_measurement_device_type 'Enraf-Nonius CAD-4 diffractometer'
_diffrn_measurement_method \w
_diffrn_orient_matrix_UB_11 0.01421
_diffrn_orient_matrix_UB_12 -0.06949
_diffrn_orient_matrix_UB_13 -0.01368
_diffrn_orient_matrix_UB_21 -0.04960
_diffrn_orient_matrix_UB_22 -0.02794
_diffrn_orient_matrix_UB_23 -0.00755
_diffrn_orient_matrix_UB_31 -0.01760
_diffrn_orient_matrix_UB_32 0.02263
_diffrn_orient_matrix_UB_33 -0.05128
_diffrn_radiation_detector 'scintillation counter'
_diffrn_radiation_monochromator graphite
_diffrn_radiation_source 'sealed X-ray tube'
_diffrn_radiation_type 'Mo K\a'
_diffrn_radiation_wavelength 0.71073
_diffrn_reflns_av_R_equivalents 0.018
_diffrn_reflns_av_sigmaI/netI 0.050
_diffrn_reflns_limit_h_max 23
_diffrn_reflns_limit_h_min 0
_diffrn_reflns_limit_k_max 15
_diffrn_reflns_limit_k_min 0
_diffrn_reflns_limit_l_max 22
_diffrn_reflns_limit_l_min -23
_diffrn_reflns_number 4472
_diffrn_reflns_reduction_process 'Lp corrections applied'
_diffrn_reflns_theta_max 25.0
_diffrn_reflns_theta_min 1.9
_diffrn_standards_decay_% 0.85
_diffrn_standards_interval_count 300
_diffrn_standards_number 3
_exptl_absorpt_coefficient_mu 2.202
_exptl_absorpt_correction_T_max 0.999
_exptl_absorpt_correction_T_min 0.869
_exptl_absorpt_correction_type psi-scan
_exptl_absorpt_process_details 'North,Phillips & Matthews, 1968'
_exptl_crystal_colour green
_exptl_crystal_density_diffrn 1.384
_exptl_crystal_density_meas ?
_exptl_crystal_description block
_exptl_crystal_F_000 2064.00
_exptl_crystal_size_max 0.54
_exptl_crystal_size_mid 0.50
_exptl_crystal_size_min 0.47
_refine_diff_density_max 0.74
_refine_diff_density_min -0.71
_refine_ls_abs_structure_details 'not applicable'
_refine_ls_extinction_coef 0.000
_refine_ls_extinction_method none
_refine_ls_goodness_of_fit_all 1.63
_refine_ls_goodness_of_fit_ref 1.76
_refine_ls_hydrogen_treatment constr
_refine_ls_matrix_type full
_refine_ls_number_constraints 0
_refine_ls_number_parameters 232
_refine_ls_number_reflns 4130
_refine_ls_number_restraints 0
_refine_ls_R_factor_all 0.061
_refine_ls_R_factor_gt 0.042
_refine_ls_shift/su_max 0.017
_refine_ls_shift/su_mean 0.0010
_refine_ls_structure_factor_coef Fsqd
_refine_ls_weighting_details 'w = 4F~o~^2^/[\s^2^(I) + (0.020I)^2^]'
_refine_ls_weighting_scheme calc
_refine_ls_wR_factor_all 0.080
_refine_ls_wR_factor_ref 0.040
_reflns_number_gt 3299
_reflns_number_total 4334
_reflns_threshold_expression I>1.00\s(I)
_cod_data_source_file ic025774q_s1_7.cif
_cod_data_source_block 5_C36H80Br2FeO8P4
_cod_depositor_comments
;
The following automatic conversions were performed:

'_exptl_crystal_density_meas' value 'not measured' was changed to '?'
- the value is perceived as not measured.

Automatic conversion script
Id: cif_fix_values 3008 2015-01-20 13:52:24Z robertas 
;
_cod_original_cell_volume 4707(2)
_cod_original_sg_symbol_H-M 'C 2/c '
_cod_original_formula_sum 'C36 H80 Br2 Fe O8 P4 '
_cod_database_code 4318723

loop_
_symmetry_equiv_pos_as_xyz
'   +x,   +y,   +z'
'1/2+x,1/2+y,   +z'
'   -x,   +y,1/2-z'
1/2-x,1/2+y,1/2-z
'   -x,   -y,   -z'
'1/2-x,1/2-y,   -z'
'   +x,   -y,1/2+z'
1/2+x,1/2-y,1/2+z

loop_
_atom_site_label
_atom_site_fract_x
_atom_site_fract_y
_atom_site_fract_z
_atom_site_U_iso_or_equiv
_atom_site_occupancy
_atom_site_refinement_flags
_atom_site_adp_type
_atom_site_calc_flag
_atom_site_calc_attached_atom
Br 0.71865(2) 0.28412(3) 0.36954(2) 0.0404(1) 1.000 . Uani d ?
Fe 0.7500 0.2500 0.5000 0.0286(2) 0.500 S Uani d ?
P(1) 0.79603(5) 0.41324(7) 0.53405(5) 0.0326(3) 1.000 . Uani d ?
P(2) 0.64204(5) 0.32250(8) 0.49360(5) 0.0357(3) 1.000 . Uani d ?
O(1) 1.0785(1) 0.4919(3) 0.6377(2) 0.070(1) 1.000 . Uani d ?
O(2) 0.7637(2) 0.6892(2) 0.3672(2) 0.066(1) 1.000 . Uani d ?
O(3) 0.4354(2) 0.2944(3) 0.5984(2) 0.095(1) 1.000 . Uani d ?
O(4) 0.4036(2) 0.4963(3) 0.3228(2) 0.145(2) 1.000 . Uani d ?
C(1) 0.7350(2) 0.4758(3) 0.5720(2) 0.041(1) 1.000 . Uani d ?
C(2) 0.6572(2) 0.4612(3) 0.5208(2) 0.049(1) 1.000 . Uani d ?
C(3) 0.8842(2) 0.4387(3) 0.6074(2) 0.042(1) 1.000 . Uani d ?
C(4) 0.9516(2) 0.4543(3) 0.5890(2) 0.046(1) 1.000 . Uani d ?
C(5) 1.0187(2) 0.4651(3) 0.6556(2) 0.053(1) 1.000 . Uani d ?
C(6) 1.1414(2) 0.5150(5) 0.6984(3) 0.092(2) 1.000 . Uani d ?
C(7) 0.7970(2) 0.5068(3) 0.4649(2) 0.040(1) 1.000 . Uani d ?
C(8) 0.8054(2) 0.6222(3) 0.4862(2) 0.051(1) 1.000 . Uani d ?
C(9) 0.8225(2) 0.6905(3) 0.4329(2) 0.054(1) 1.000 . Uani d ?
C(10) 0.7747(3) 0.7540(4) 0.3157(3) 0.098(2) 1.000 . Uani d ?
C(11) 0.6020(2) 0.2694(3) 0.5563(2) 0.050(1) 1.000 . Uani d ?
C(12) 0.5269(2) 0.2996(4) 0.5497(2) 0.068(2) 1.000 . Uani d ?
C(13) 0.5089(2) 0.2666(4) 0.6124(3) 0.069(2) 1.000 . Uani d ?
C(14) 0.4157(3) 0.2812(5) 0.6552(3) 0.104(2) 1.000 . Uani d ?
C(15) 0.5647(2) 0.3300(3) 0.4065(2) 0.050(1) 1.000 . Uani d ?
C(16) 0.5131(3) 0.4168(5) 0.3927(3) 0.123(2) 1.000 . Uani d ?
C(17) 0.4514(2) 0.4196(4) 0.3253(3) 0.075(2) 1.000 . Uani d ?
C(18) 0.3472(3) 0.5141(4) 0.2618(3) 0.086(2) 1.000 . Uani d ?
H(1) 0.7414 0.4446 0.6168 0.050 1.000 . Uiso c ?
H(2) 0.7459 0.5484 0.5786 0.050 1.000 . Uiso c ?
H(3) 0.6484 0.5037 0.4796 0.059 1.000 . Uiso c ?
H(4) 0.6250 0.4809 0.5439 0.059 1.000 . Uiso c ?
H(5) 0.8784 0.5003 0.6312 0.050 1.000 . Uiso c ?
H(6) 0.8937 0.3810 0.6394 0.050 1.000 . Uiso c ?
H(7) 0.9571 0.3957 0.5623 0.055 1.000 . Uiso c ?
H(8) 0.9457 0.5159 0.5609 0.055 1.000 . Uiso c ?
H(9) 1.0282 0.4005 0.6808 0.064 1.000 . Uiso c ?
H(10) 1.0110 0.5181 0.6852 0.064 1.000 . Uiso c ?
H(11) 1.1543 0.4559 0.7292 0.110 1.000 . Uiso c ?
H(12) 1.1805 0.5319 0.6835 0.110 1.000 . Uiso c ?
H(13) 1.1319 0.5728 0.7233 0.110 1.000 . Uiso c ?
H(14) 0.8364 0.4885 0.4509 0.048 1.000 . Uiso c ?
H(15) 0.7523 0.4993 0.4251 0.048 1.000 . Uiso c ?
H(16) 0.7612 0.6458 0.4896 0.061 1.000 . Uiso c ?
H(17) 0.8439 0.6287 0.5316 0.061 1.000 . Uiso c ?
H(18) 0.8648 0.6648 0.4265 0.065 1.000 . Uiso c ?
H(19) 0.8309 0.7603 0.4505 0.065 1.000 . Uiso c ?
H(20) 0.8163 0.7308 0.3069 0.117 1.000 . Uiso c ?
H(21) 0.7330 0.7512 0.2724 0.117 1.000 . Uiso c ?
H(22) 0.7821 0.8240 0.3329 0.117 1.000 . Uiso c ?
H(23) 0.6022 0.1954 0.5519 0.060 1.000 . Uiso c ?
H(24) 0.6337 0.2892 0.6031 0.060 1.000 . Uiso c ?
H(25) 0.5226 0.3736 0.5453 0.081 1.000 . Uiso c ?
H(26) 0.4931 0.2679 0.5078 0.081 1.000 . Uiso c ?
H(27) 0.5401 0.3011 0.6545 0.082 1.000 . Uiso c ?
H(28) 0.5147 0.1930 0.6189 0.082 1.000 . Uiso c ?
H(29) 0.4460 0.3228 0.6940 0.125 1.000 . Uiso c ?
H(30) 0.3663 0.3018 0.6428 0.125 1.000 . Uiso c ?
H(31) 0.4209 0.2097 0.6690 0.125 1.000 . Uiso c ?
H(32) 0.5848 0.3323 0.3703 0.059 1.000 . Uiso c ?
H(33) 0.5373 0.2673 0.4018 0.059 1.000 . Uiso c ?
H(34) 0.4942 0.4162 0.4298 0.148 1.000 . Uiso c ?
H(35) 0.5400 0.4794 0.3956 0.148 1.000 . Uiso c ?
H(36) 0.4269 0.3542 0.3186 0.090 1.000 . Uiso c ?
H(37) 0.4689 0.4304 0.2877 0.090 1.000 . Uiso c ?
H(38) 0.3193 0.5709 0.2683 0.103 1.000 . Uiso c ?
H(39) 0.3647 0.5308 0.2249 0.103 1.000 . Uiso c ?
H(40) 0.3175 0.4533 0.2487 0.103 1.000 . Uiso c ?

loop_
_atom_site_aniso_label
_atom_site_aniso_U_11
_atom_site_aniso_U_22
_atom_site_aniso_U_33
_atom_site_aniso_U_12
_atom_site_aniso_U_13
_atom_site_aniso_U_23
Br 0.0455(2) 0.0431(2) 0.0318(2) -0.0006(2) 0.0133(2) 0.0023(2)
Fe 0.0287(4) 0.0279(4) 0.0290(4) 0.0003(3) 0.0104(3) -0.0005(3)
P(1) 0.0330(5) 0.0297(5) 0.0339(5) -0.0016(4) 0.0110(4) -0.0023(4)
P(2) 0.0308(5) 0.0352(5) 0.0411(6) 0.0025(4) 0.0131(4) -0.0025(4)
O(1) 0.038(2) 0.110(3) 0.058(2) -0.013(2) 0.012(1) -0.017(2)
O(2) 0.065(2) 0.071(2) 0.056(2) -0.011(2) 0.015(2) 0.022(2)
O(3) 0.062(2) 0.139(3) 0.095(3) -0.016(2) 0.042(2) -0.025(2)
O(4) 0.122(3) 0.107(3) 0.120(3) 0.058(3) -0.056(3) -0.045(3)
C(1) 0.048(2) 0.033(2) 0.046(2) 0.000(2) 0.021(2) -0.004(2)
C(2) 0.045(2) 0.038(2) 0.063(3) 0.008(2) 0.020(2) -0.009(2)
C(3) 0.042(2) 0.036(2) 0.043(2) -0.004(2) 0.011(2) -0.003(2)
C(4) 0.039(2) 0.047(2) 0.047(2) -0.007(2) 0.010(2) -0.004(2)
C(5) 0.041(2) 0.061(3) 0.051(3) -0.004(2) 0.008(2) -0.001(2)
C(6) 0.045(3) 0.144(5) 0.074(4) -0.017(3) 0.007(3) -0.019(4)
C(7) 0.045(2) 0.030(2) 0.043(2) -0.002(2) 0.014(2) -0.001(2)
C(8) 0.066(3) 0.032(2) 0.052(3) -0.001(2) 0.018(2) -0.001(2)
C(9) 0.062(3) 0.031(2) 0.068(3) -0.005(2) 0.023(2) 0.003(2)
C(10) 0.155(6) 0.071(4) 0.074(4) -0.010(4) 0.050(4) 0.017(3)
C(11) 0.044(2) 0.058(3) 0.054(3) 0.002(2) 0.025(2) -0.003(2)
C(12) 0.056(3) 0.076(3) 0.077(3) -0.005(2) 0.031(2) -0.014(3)
C(13) 0.068(3) 0.076(3) 0.083(3) -0.025(3) 0.052(3) -0.025(3)
C(14) 0.070(3) 0.160(6) 0.098(4) -0.008(4) 0.050(3) -0.036(4)
C(15) 0.039(2) 0.055(3) 0.050(2) 0.009(2) 0.012(2) 0.002(2)
C(16) 0.099(4) 0.100(5) 0.104(5) 0.053(4) -0.040(3) -0.024(4)
C(17) 0.053(3) 0.072(4) 0.073(3) 0.013(3) -0.007(2) 0.009(3)
C(18) 0.063(3) 0.070(4) 0.093(4) 0.005(3) -0.007(3) -0.002(3)

loop_
_geom_angle_atom_site_label_1
_geom_angle_atom_site_label_2
_geom_angle_atom_site_label_3
_geom_angle
_geom_angle_site_symmetry_1
_geom_angle_site_symmetry_2
_geom_angle_site_symmetry_3
_geom_angle_publ_flag
Br Fe Br 180.00 . . 7_656 yes
Br Fe P(1) 94.08(2) . . . yes
Br Fe P(2) 90.39(3) . . . yes
P(1) Fe P(1) 180.00 . . 7_656 yes
P(1) Fe P(2) 84.59(3) . . . yes
P(2) Fe P(2) 180.00 . . 7_656 yes
Fe P(1) C(1) 105.9(1) . . . yes
Fe P(1) C(3) 123.7(1) . . . yes
Fe P(1) C(7) 118.9(1) . . . yes
C(1) P(1) C(3) 99.4(2) . . . yes
C(1) P(1) C(7) 102.9(2) . . . yes
C(3) P(1) C(7) 102.5(2) . . . yes
Fe P(2) C(2) 109.1(1) . . . yes
Fe P(2) C(11) 116.0(1) . . . yes
Fe P(2) C(15) 120.1(1) . . . yes
C(2) P(2) C(11) 102.4(2) . . . yes
C(2) P(2) C(15) 102.5(2) . . . yes
C(11) P(2) C(15) 104.5(2) . . . yes
C(5) O(1) C(6) 112.7(3) . . . yes
C(9) O(2) C(10) 112.8(4) . . . yes
C(13) O(3) C(14) 113.4(4) . . . yes
C(17) O(4) C(18) 119.5(4) . . . yes
P(1) C(1) C(2) 108.9(2) . . . yes
P(1) C(1) H(1) 109.6 . . . no
P(1) C(1) H(2) 109.6 . . . no
C(2) C(1) H(1) 109.6 . . . no
C(2) C(1) H(2) 109.6 . . . no
H(1) C(1) H(2) 109.5 . . . no
P(2) C(2) C(1) 109.4(3) . . . yes
P(2) C(2) H(3) 109.5 . . . no
P(2) C(2) H(4) 109.5 . . . no
C(1) C(2) H(3) 109.5 . . . no
C(1) C(2) H(4) 109.5 . . . no
H(3) C(2) H(4) 109.5 . . . no
P(1) C(3) C(4) 118.8(3) . . . yes
P(1) C(3) H(5) 107.1 . . . no
P(1) C(3) H(6) 107.1 . . . no
C(4) C(3) H(5) 107.1 . . . no
C(4) C(3) H(6) 107.1 . . . no
H(5) C(3) H(6) 109.5 . . . no
C(3) C(4) C(5) 111.0(3) . . . yes
C(3) C(4) H(7) 109.1 . . . no
C(3) C(4) H(8) 109.1 . . . no
C(5) C(4) H(7) 109.1 . . . no
C(5) C(4) H(8) 109.1 . . . no
H(7) C(4) H(8) 109.5 . . . no
O(1) C(5) C(4) 110.1(3) . . . yes
O(1) C(5) H(9) 109.3 . . . no
O(1) C(5) H(10) 109.3 . . . no
C(4) C(5) H(9) 109.3 . . . no
C(4) C(5) H(10) 109.3 . . . no
H(9) C(5) H(10) 109.5 . . . no
O(1) C(6) H(11) 109.5 . . . no
O(1) C(6) H(12) 109.5 . . . no
O(1) C(6) H(13) 109.5 . . . no
H(11) C(6) H(12) 109.5 . . . no
H(11) C(6) H(13) 109.5 . . . no
H(12) C(6) H(13) 109.5 . . . no
P(1) C(7) C(8) 116.6(3) . . . yes
P(1) C(7) H(14) 107.7 . . . no
P(1) C(7) H(15) 107.7 . . . no
C(8) C(7) H(14) 107.7 . . . no
C(8) C(7) H(15) 107.7 . . . no
H(14) C(7) H(15) 109.5 . . . no
C(7) C(8) C(9) 112.9(3) . . . yes
C(7) C(8) H(16) 108.6 . . . no
C(7) C(8) H(17) 108.6 . . . no
C(9) C(8) H(16) 108.6 . . . no
C(9) C(8) H(17) 108.6 . . . no
H(16) C(8) H(17) 109.5 . . . no
O(2) C(9) C(8) 109.6(3) . . . yes
O(2) C(9) H(18) 109.4 . . . no
O(2) C(9) H(19) 109.4 . . . no
C(8) C(9) H(18) 109.4 . . . no
C(8) C(9) H(19) 109.4 . . . no
H(18) C(9) H(19) 109.5 . . . no
O(2) C(10) H(20) 109.5 . . . no
O(2) C(10) H(21) 109.5 . . . no
O(2) C(10) H(22) 109.5 . . . no
H(20) C(10) H(21) 109.5 . . . no
H(20) C(10) H(22) 109.5 . . . no
H(21) C(10) H(22) 109.5 . . . no
P(2) C(11) C(12) 120.5(3) . . . yes
P(2) C(11) H(23) 106.6 . . . no
P(2) C(11) H(24) 106.6 . . . no
C(12) C(11) H(23) 106.6 . . . no
C(12) C(11) H(24) 106.6 . . . no
H(23) C(11) H(24) 109.5 . . . no
C(11) C(12) C(13) 113.2(4) . . . yes
C(11) C(12) H(25) 108.5 . . . no
C(11) C(12) H(26) 108.5 . . . no
C(13) C(12) H(25) 108.5 . . . no
C(13) C(12) H(26) 108.5 . . . no
H(25) C(12) H(26) 109.5 . . . no
O(3) C(13) C(12) 107.9(4) . . . yes
O(3) C(13) H(27) 109.9 . . . no
O(3) C(13) H(28) 109.9 . . . no
C(12) C(13) H(27) 109.9 . . . no
C(12) C(13) H(28) 109.9 . . . no
H(27) C(13) H(28) 109.5 . . . no
O(3) C(14) H(29) 109.5 . . . no
O(3) C(14) H(30) 109.5 . . . no
O(3) C(14) H(31) 109.5 . . . no
H(29) C(14) H(30) 109.5 . . . no
H(29) C(14) H(31) 109.5 . . . no
H(30) C(14) H(31) 109.5 . . . no
P(2) C(15) C(16) 119.5(3) . . . yes
P(2) C(15) H(32) 106.9 . . . no
P(2) C(15) H(33) 106.9 . . . no
C(16) C(15) H(32) 106.9 . . . no
C(16) C(15) H(33) 106.9 . . . no
H(32) C(15) H(33) 109.5 . . . no
C(15) C(16) C(17) 118.8(5) . . . yes
C(15) C(16) H(34) 107.1 . . . no
C(15) C(16) H(35) 107.1 . . . no
C(17) C(16) H(34) 107.1 . . . no
C(17) C(16) H(35) 107.1 . . . no
H(34) C(16) H(35) 109.5 . . . no
O(4) C(17) C(16) 112.8(5) . . . yes
O(4) C(17) H(36) 108.6 . . . no
O(4) C(17) H(37) 108.6 . . . no
C(16) C(17) H(36) 108.6 . . . no
C(16) C(17) H(37) 108.6 . . . no
H(36) C(17) H(37) 109.5 . . . no
O(4) C(18) H(38) 109.5 . . . no
O(4) C(18) H(39) 109.5 . . . no
O(4) C(18) H(40) 109.5 . . . no
H(38) C(18) H(39) 109.5 . . . no
H(38) C(18) H(40) 109.5 . . . no
H(39) C(18) H(40) 109.5 . . . no

loop_
_geom_bond_atom_site_label_1
_geom_bond_atom_site_label_2
_geom_bond_distance
_geom_bond_site_symmetry_1
_geom_bond_site_symmetry_2
_geom_bond_publ_flag
Br Fe 2.4965(3) . . yes
Fe P(1) 2.2771(9) . . yes
Fe P(2) 2.2844(9) . . yes
P(1) C(1) 1.830(4) . . yes
P(1) C(3) 1.845(4) . . yes
P(1) C(7) 1.837(4) . . yes
P(2) C(2) 1.847(4) . . yes
P(2) C(11) 1.845(4) . . yes
P(2) C(15) 1.849(4) . . yes
O(1) C(5) 1.400(4) . . yes
O(1) C(6) 1.412(5) . . yes
O(2) C(9) 1.397(5) . . yes
O(2) C(10) 1.403(5) . . yes
O(3) C(13) 1.416(5) . . yes
O(3) C(14) 1.346(6) . . yes
O(4) C(17) 1.349(5) . . yes
O(4) C(18) 1.335(5) . . yes
C(1) C(2) 1.510(5) . . yes
C(1) H(1) 0.95 . . no
C(1) H(2) 0.95 . . no
C(2) H(3) 0.95 . . no
C(2) H(4) 0.95 . . no
C(3) C(4) 1.522(5) . . yes
C(3) H(5) 0.95 . . no
C(3) H(6) 0.95 . . no
C(4) C(5) 1.500(5) . . yes
C(4) H(7) 0.95 . . no
C(4) H(8) 0.95 . . no
C(5) H(9) 0.95 . . no
C(5) H(10) 0.95 . . no
C(6) H(11) 0.95 . . no
C(6) H(12) 0.95 . . no
C(6) H(13) 0.95 . . no
C(7) C(8) 1.528(5) . . yes
C(7) H(14) 0.95 . . no
C(7) H(15) 0.95 . . no
C(8) C(9) 1.513(5) . . yes
C(8) H(16) 0.95 . . no
C(8) H(17) 0.95 . . no
C(9) H(18) 0.95 . . no
C(9) H(19) 0.95 . . no
C(10) H(20) 0.95 . . no
C(10) H(21) 0.95 . . no
C(10) H(22) 0.95 . . no
C(11) C(12) 1.491(5) . . yes
C(11) H(23) 0.95 . . no
C(11) H(24) 0.95 . . no
C(12) C(13) 1.492(6) . . yes
C(12) H(25) 0.95 . . no
C(12) H(26) 0.95 . . no
C(13) H(27) 0.95 . . no
C(13) H(28) 0.95 . . no
C(14) H(29) 0.95 . . no
C(14) H(30) 0.95 . . no
C(14) H(31) 0.95 . . no
C(15) C(16) 1.461(6) . . yes
C(15) H(32) 0.95 . . no
C(15) H(33) 0.95 . . no
C(16) C(17) 1.447(6) . . yes
C(16) H(34) 0.95 . . no
C(16) H(35) 0.95 . . no
C(17) H(36) 0.95 . . no
C(17) H(37) 0.95 . . no
C(18) H(38) 0.95 . . no
C(18) H(39) 0.95 . . no
C(18) H(40) 0.95 . . no

loop_
_geom_contact_atom_site_label_1
_geom_contact_atom_site_label_2
_geom_contact_distance
_geom_contact_site_symmetry_1
_geom_contact_site_symmetry_2
_geom_contact_publ_flag
O(2) C(14) 3.424(6) . 3_666 no
O(2) C(18) 3.508(6) . 2_655 no
O(3) C(8) 3.497(5) . 5_445 no
O(3) C(9) 3.506(5) . 5_445 no
O(4) C(13) 3.493(6) . 3_666 no
O(4) C(12) 3.555(6) . 3_666 no

loop_
_geom_torsion_atom_site_label_1
_geom_torsion_atom_site_label_2
_geom_torsion_atom_site_label_3
_geom_torsion_atom_site_label_4
_geom_torsion_site_symmetry_1
_geom_torsion_site_symmetry_2
_geom_torsion_site_symmetry_3
_geom_torsion_site_symmetry_4
_geom_torsion
_geom_torsion_publ_flag
Br Fe P(1) C(1) . . . . 114.3(1) no
Br Fe P(1) C(3) . . . . -132.5(1) no
Br Fe P(1) C(7) . . . . -0.6(1) no
Br Fe P(2) C(2) . . . . -95.5(1) no
Br Fe P(2) C(11) . . . . 149.5(1) no
Br Fe P(2) C(15) . . . . 22.3(2) no
Fe P(1) C(1) C(2) . . . . -48.9(3) no
Fe P(1) C(3) C(4) . . . . 95.3(3) no
Fe P(1) C(7) C(8) . . . . 161.5(2) no
Fe P(2) C(2) C(1) . . . . -27.5(3) no
Fe P(2) C(11) C(12) . . . . -171.1(3) no
Fe P(2) C(15) C(16) . . . . -148.5(4) no
P(1) Fe P(1) C(1) . . 7_656 7_656 148.5(4) no
P(1) Fe P(1) C(3) . . 7_656 7_656 148.5(4) no
P(1) Fe P(1) C(7) . . 7_656 7_656 148.5(4) no
P(1) Fe P(2) C(2) . . . . -1.4(1) no
P(1) Fe P(2) C(11) . . . . -116.4(1) no
P(1) Fe P(2) C(15) . . . . 116.3(2) no
P(1) C(1) C(2) P(2) . . . . 48.6(3) no
P(1) C(3) C(4) C(5) . . . . -175.2(3) no
P(1) C(7) C(8) C(9) . . . . 167.2(3) no
P(2) Fe P(1) C(1) . . . . 24.3(1) no
P(2) Fe P(1) C(3) . . . . 137.5(1) no
P(2) Fe P(1) C(7) . . . . -90.7(1) no
P(2) Fe P(2) C(2) . . 7_656 7_656 -89.3(1) no
P(2) Fe P(2) C(11) . . 7_656 7_656 -89.3(1) no
P(2) Fe P(2) C(15) . . 7_656 7_656 -89.3(1) no
P(2) C(11) C(12) C(13) . . . . -168.8(3) no
P(2) C(15) C(16) C(17) . . . . -177.9(5) no
O(1) C(5) C(4) C(3) . . . . -172.8(3) no
O(2) C(9) C(8) C(7) . . . . 64.5(4) no
O(3) C(13) C(12) C(11) . . . . -177.0(4) no
O(4) C(17) C(16) C(15) . . . . 172.5(6) no
C(1) P(1) C(3) C(4) . . . . -148.3(3) no
C(1) P(1) C(7) C(8) . . . . 44.9(3) no
C(1) C(2) P(2) C(11) . . . . 95.9(3) no
C(1) C(2) P(2) C(15) . . . . -155.9(3) no
C(2) P(2) C(11) C(12) . . . . 70.3(4) no
C(2) P(2) C(15) C(16) . . . . -27.4(5) no
C(2) C(1) P(1) C(3) . . . . -178.1(3) no
C(2) C(1) P(1) C(7) . . . . 76.7(3) no
C(3) P(1) C(7) C(8) . . . . -57.9(3) no
C(4) C(3) P(1) C(7) . . . . -42.8(3) no
C(4) C(5) O(1) C(6) . . . . 173.1(4) no
C(8) C(9) O(2) C(10) . . . . 177.9(4) no
C(11) P(2) C(15) C(16) . . . . 79.1(5) no
C(12) C(11) P(2) C(15) . . . . -36.4(4) no
C(12) C(13) O(3) C(14) . . . . -171.6(4) no
C(16) C(17) O(4) C(18) . . . . 174.3(6) no
